data_4344610
loop_
_publ_author_name
'Duan, Yan'
'Clemente-Juan, Juan M'
'Gim\'enez-Saiz, Carlos'
'Coronado, Eugenio'

_publ_section_title
;
 Cobalt Clusters with Cubane-Type Topologies Based on Trivacant
 Polyoxometalate Ligands.
;
_journal_issue 2
_journal_name_full 'Inorganic chemistry'
_journal_page_first 925
_journal_page_last 938
_journal_paper_doi 10.1021/acs.inorgchem.5b02532
_journal_volume 55
_journal_year 2016
_chemical_formula_sum 'Co7 H94 Na15 O162 P4 W30'
_chemical_formula_weight 9083.49
_chemical_name_systematic
;
 ?
;
_space_group_IT_number 2
_symmetry_cell_setting triclinic
_symmetry_space_group_name_Hall '-P 1'
_symmetry_space_group_name_H-M 'P -1'
_atom_sites_solution_primary direct
_atom_sites_solution_secondary difmap
_audit_creation_method SHELXL-97
_cell_angle_alpha 101.199(2)
_cell_angle_beta 93.011(2)
_cell_angle_gamma 105.768(2)
_cell_formula_units_Z 1
_cell_length_a 12.7112(3)
_cell_length_b 12.7409(4)
_cell_length_c 23.7998(6)
_cell_measurement_reflns_used 17801
_cell_measurement_temperature 120.00(14)
_cell_measurement_theta_max 30.0240
_cell_measurement_theta_min 2.9113
_cell_volume 3616.05(18)
_computing_cell_refinement
;
CrysAlisPro, Agilent Technologies,
Version 1.171.36.28 (release 01-02-2013 CrysAlis171 .NET)
(compiled Feb  1 2013,16:14:44)
;
_computing_data_collection
;
CrysAlisPro, Agilent Technologies,
Version 1.171.36.28 (release 01-02-2013 CrysAlis171 .NET)
(compiled Feb  1 2013,16:14:44)
;
_computing_data_reduction
;
CrysAlisPro, Agilent Technologies,
Version 1.171.36.28 (release 01-02-2013 CrysAlis171 .NET)
(compiled Feb  1 2013,16:14:44)
;
_computing_structure_refinement 'SHELXL-97 (Sheldrick, 1997)'
_computing_structure_solution 'SHELXS-97 (Sheldrick, 1997)'
_diffrn_ambient_temperature 120.00(14)
_diffrn_detector_area_resol_mean 16.0267
_diffrn_measured_fraction_theta_full 0.999
_diffrn_measured_fraction_theta_max 0.917
_diffrn_measurement_details
;
  1 omega    9.00   36.00   0.6000   10.0000
omega____ theta____ kappa____ phi______ frames
    -      -19.9465   57.0000 -150.0000 45

  2 omega  -38.00   17.20   0.6000   10.0000
omega____ theta____ kappa____ phi______ frames
    -      -19.9465   57.0000   90.0000 92

  3 omega   28.00   61.60   0.6000   10.0000
omega____ theta____ kappa____ phi______ frames
    -       20.7277  -99.0000  120.0000 56

  4 omega   34.00   62.20   0.6000   10.0000
omega____ theta____ kappa____ phi______ frames
    -       20.7277  -99.0000 -120.0000 47

  5 omega   -5.00   87.40   0.6000   10.0000
omega____ theta____ kappa____ phi______ frames
    -       20.7277   38.0000  -60.0000 154

  6 omega    6.00   33.00   0.6000   10.0000
omega____ theta____ kappa____ phi______ frames
    -       20.7277  -99.0000    0.0000 45

  7 omega   -8.00   88.00   0.6000   10.0000
omega____ theta____ kappa____ phi______ frames
    -       20.7277   77.0000    0.0000 160

  8 omega  -52.00   45.20   0.6000   10.0000
omega____ theta____ kappa____ phi______ frames
    -       20.7277  -38.0000  120.0000 162

  9 omega  -40.00   47.60   0.6000   10.0000
omega____ theta____ kappa____ phi______ frames
    -      -19.9465   57.0000  -90.0000 146

 10 omega  -96.00  -36.00   0.6000   10.0000
omega____ theta____ kappa____ phi______ frames
    -      -19.9465 -178.0000 -120.0000 100

 11 omega   35.00   95.60   0.6000   10.0000
omega____ theta____ kappa____ phi______ frames
    -       20.7277  178.0000 -120.0000 101

 12 omega   -9.00   90.00   0.6000   10.0000
omega____ theta____ kappa____ phi______ frames
    -       20.7277   77.0000 -120.0000 165

 13 omega   -9.00   90.00   0.6000   10.0000
omega____ theta____ kappa____ phi______ frames
    -       20.7277   77.0000   30.0000 165

 14 omega   -5.00   91.60   0.6000   10.0000
omega____ theta____ kappa____ phi______ frames
    -       20.7277   38.0000 -180.0000 161

 15 omega  -49.00   46.40   0.6000   10.0000
omega____ theta____ kappa____ phi______ frames
    -       20.7277  -77.0000  150.0000 159

 16 omega  -20.00   61.60   0.6000   10.0000
omega____ theta____ kappa____ phi______ frames
    -       20.7277  -99.0000   30.0000 136

;
_diffrn_measurement_device_type 'SuperNova, Single source at offset, Sapphire3'
_diffrn_measurement_method '\w scans'
_diffrn_orient_matrix_UB_11 0.0364085000
_diffrn_orient_matrix_UB_12 -0.0111456000
_diffrn_orient_matrix_UB_13 -0.0204214000
_diffrn_orient_matrix_UB_21 -0.0011559000
_diffrn_orient_matrix_UB_22 0.0486351000
_diffrn_orient_matrix_UB_23 -0.0100241000
_diffrn_orient_matrix_UB_31 0.0455796000
_diffrn_orient_matrix_UB_32 0.0319693000
_diffrn_orient_matrix_UB_33 0.0204239000
_diffrn_radiation_monochromator mirror
_diffrn_radiation_source 'SuperNova (Mo) X-ray Source'
_diffrn_radiation_type 'Mo K\a'
_diffrn_radiation_wavelength 0.71073
_diffrn_reflns_av_R_equivalents 0.0542
_diffrn_reflns_av_sigmaI/netI 0.0505
_diffrn_reflns_limit_h_max 17
_diffrn_reflns_limit_h_min -17
_diffrn_reflns_limit_k_max 17
_diffrn_reflns_limit_k_min -17
_diffrn_reflns_limit_l_max 32
_diffrn_reflns_limit_l_min -32
_diffrn_reflns_number 89739
_diffrn_reflns_theta_full 26.00
_diffrn_reflns_theta_max 30.02
_diffrn_reflns_theta_min 2.91
_exptl_absorpt_coefficient_mu 24.745
_exptl_absorpt_correction_T_max 0.671
_exptl_absorpt_correction_T_min 0.062
_exptl_absorpt_correction_type analytical
_exptl_absorpt_process_details
;
CrysAlisPro, Agilent Technologies,
Version 1.171.36.28 (release 01-02-2013 CrysAlis171 .NET)
(compiled Feb  1 2013,16:14:44)
Analytical numeric absorption correction using a multifaceted crystal
            model based on expressions derived by R.C. Clark & J.S. Reid.
(Clark, R. C. & Reid, J. S. (1995). Acta Cryst. A51, 887-897)
;
_exptl_crystal_colour orange
_exptl_crystal_density_diffrn 4.171
_exptl_crystal_density_method 'not measured'
_exptl_crystal_description prism
_exptl_crystal_F_000 4024
_exptl_crystal_size_max 0.1936
_exptl_crystal_size_mid 0.1279
_exptl_crystal_size_min 0.0164
_platon_squeeze_details
;
According to TGA, 6 additional water molecules were added to the unit cell 
which were treated as a diffuse contribution to the overall scattering without 
specific atom positions by SQUEEZE/PLATON.
;
_refine_diff_density_max 8.361
_refine_diff_density_min -2.851
_refine_diff_density_rms 0.446
_refine_ls_extinction_method none
_refine_ls_goodness_of_fit_ref 0.965
_refine_ls_hydrogen_treatment noref
_refine_ls_matrix_type full
_refine_ls_number_parameters 985
_refine_ls_number_reflns 19371
_refine_ls_number_restraints 52
_refine_ls_restrained_S_all 0.965
_refine_ls_R_factor_all 0.0656
_refine_ls_R_factor_gt 0.0470
_refine_ls_shift/su_max 0.004
_refine_ls_shift/su_mean 0.000
_refine_ls_structure_factor_coef Fsqd
_refine_ls_weighting_details 'calc w=1/[\s^2^(Fo^2^)+(0.0345P)^2^+189.1526P] where P=(Fo^2^+2Fc^2^)/3'
_refine_ls_weighting_scheme calc
_refine_ls_wR_factor_gt 0.1044
_refine_ls_wR_factor_ref 0.1136
_reflns_number_gt 14868
_reflns_number_total 19371
_reflns_threshold_expression >2sigma(I)
_cod_data_source_file ic5b02532_si_001.cif
_cod_data_source_block Na15-4
_cod_original_cell_volume 3616.04(17)
_cod_database_code 4344610

loop_
_symmetry_equiv_pos_as_xyz
'x, y, z'
'-x, -y, -z'

loop_
_atom_site_label
_atom_site_type_symbol
_atom_site_fract_x
_atom_site_fract_y
_atom_site_fract_z
_atom_site_U_iso_or_equiv
_atom_site_adp_type
_atom_site_occupancy
_atom_site_symmetry_multiplicity
_atom_site_calc_flag
_atom_site_refinement_flags
_atom_site_disorder_assembly
_atom_site_disorder_group
P1 P 0.6786(2) 0.6453(2) 0.33062(12) 0.0080(5) Uani 1 1 d U . .
P2 P 0.8186(2) 0.7591(2) 0.19261(12) 0.0082(5) Uani 1 1 d . . .
W1 W 0.88578(4) 0.51517(4) 0.34121(2) 0.01542(10) Uani 1 1 d . . .
W2 W 0.93125(4) 0.78192(4) 0.41370(2) 0.01440(10) Uani 1 1 d . . .
W3 W 0.72431(4) 0.92431(4) 0.40043(2) 0.01409(10) Uani 1 1 d . . .
W4 W 0.48599(4) 0.79232(4) 0.31476(2) 0.01361(9) Uani 1 1 d . . .
W5 W 0.43898(4) 0.50680(4) 0.23752(2) 0.01449(10) Uani 1 1 d . . .
W6 W 0.63138(4) 0.37226(4) 0.24902(2) 0.01449(10) Uani 1 1 d . . .
W7 W 1.01984(4) 0.62319(4) 0.21444(2) 0.01561(10) Uani 1 1 d . . .
W8 W 1.06409(4) 0.88818(4) 0.28618(2) 0.01563(10) Uani 1 1 d . . .
W9 W 0.85178(4) 1.03238(4) 0.27201(2) 0.01532(10) Uani 1 1 d . . .
W10 W 0.61566(4) 0.89874(4) 0.18673(2) 0.01475(10) Uani 1 1 d . . .
W11 W 0.56600(4) 0.60712(4) 0.10785(2) 0.01527(10) Uani 1 1 d . . .
W12 W 0.76094(4) 0.47676(4) 0.12063(2) 0.01481(10) Uani 1 1 d . . .
Co1 Co 0.5000 0.5000 0.5000 0.0184(5) Uani 1 2 d S . 1
Co2 Co 0.63209(14) 0.44265(15) 0.40213(8) 0.0154(3) Uani 0.9247(12) 1 d PU A 1
Co3 Co 0.67518(14) 0.69536(15) 0.47236(8) 0.0156(3) Uani 0.9247(12) 1 d PU A 1
Co4 Co 0.44897(14) 0.57126(15) 0.39045(8) 0.0157(3) Uani 0.9247(12) 1 d PU A 1
O4 O 0.6513(7) 0.5337(7) 0.4865(4) 0.0193(18) Uani 1 1 d . A 1
O5 O 0.5067(7) 0.6395(7) 0.4779(4) 0.0197(18) Uani 1 1 d . A 1
O6 O 0.4705(7) 0.4340(8) 0.4193(4) 0.0214(19) Uani 1 1 d . A 1
O7 O 0.6250(9) 0.2862(9) 0.4235(5) 0.039(3) Uani 1 1 d . A 1
O8 O 0.7225(11) 0.7748(10) 0.5604(5) 0.045(3) Uani 1 1 d . . 1
O9 O 0.2811(8) 0.5385(9) 0.4028(5) 0.035(2) Uani 1 1 d . A 1
O10 O 0.6255(6) 0.6020(6) 0.3839(3) 0.0111(14) Uani 1 1 d U A 1
O11 O 0.7930(7) 0.4759(7) 0.3917(4) 0.0197(18) Uani 1 1 d . A 1
O12 O 0.8350(7) 0.7253(7) 0.4598(4) 0.0182(17) Uani 1 1 d . A 1
O13 O 0.6727(7) 0.8396(7) 0.4492(4) 0.0156(16) Uani 1 1 d . A 1
O14 O 0.4490(7) 0.7165(7) 0.3689(4) 0.0170(17) Uani 1 1 d . A 1
O15 O 0.4108(7) 0.4902(7) 0.3075(4) 0.0195(18) Uani 1 1 d . A 1
O16 O 0.5922(7) 0.3632(7) 0.3189(4) 0.0180(17) Uani 1 1 d . A 1
O17 O 0.8019(6) 0.6576(7) 0.3388(4) 0.0158(17) Uani 1 1 d . A 1
O18 O 0.6579(7) 0.7581(7) 0.3303(4) 0.0195(18) Uani 1 1 d . A 1
O19 O 0.6235(6) 0.5579(7) 0.2754(4) 0.0182(18) Uani 1 1 d . A 1
O20 O 0.9682(7) 0.4275(8) 0.3434(4) 0.0214(19) Uani 1 1 d . . 1
O21 O 0.9785(7) 0.6487(7) 0.3930(4) 0.0184(17) Uani 1 1 d . A 1
O22 O 1.0428(7) 0.8614(8) 0.4632(4) 0.027(2) Uani 1 1 d . . 1
O23 O 0.8599(7) 0.8877(7) 0.3988(4) 0.0199(18) Uani 1 1 d . A 1
O24 O 0.7612(7) 1.0567(7) 0.4441(4) 0.0226(19) Uani 1 1 d . . 1
O25 O 0.5822(7) 0.9221(7) 0.3665(4) 0.0208(18) Uani 1 1 d . A 1
O26 O 0.3736(7) 0.8409(8) 0.3067(4) 0.025(2) Uani 1 1 d . . 1
O27 O 0.4584(7) 0.6631(7) 0.2548(4) 0.0197(18) Uani 1 1 d . A 1
O28 O 0.3088(7) 0.4529(8) 0.1991(4) 0.025(2) Uani 1 1 d . A 1
O29 O 0.4899(6) 0.3746(7) 0.2184(4) 0.0187(18) Uani 1 1 d . A 1
O30 O 0.6213(7) 0.2349(8) 0.2207(4) 0.026(2) Uani 1 1 d . A 1
O31 O 0.7849(7) 0.4382(8) 0.2750(4) 0.0231(19) Uani 1 1 d . A 1
O32 O 0.9755(7) 0.5877(8) 0.2804(4) 0.026(2) Uani 1 1 d . A 1
O33 O 1.0158(7) 0.8247(8) 0.3445(4) 0.0217(19) Uani 1 1 d . A 1
O34 O 0.7749(7) 0.9896(7) 0.3285(4) 0.0209(18) Uani 1 1 d . A 1
O35 O 0.5628(7) 0.8702(7) 0.2525(4) 0.0210(19) Uani 1 1 d . A 1
O36 O 0.5098(7) 0.5383(8) 0.1631(4) 0.0218(19) Uani 1 1 d . A 1
O37 O 0.6794(7) 0.4219(7) 0.1738(4) 0.0203(18) Uani 1 1 d . A 1
O38 O 1.1156(7) 0.5507(8) 0.2020(4) 0.0228(19) Uani 1 1 d . A 1
O39 O 1.1188(7) 0.7664(7) 0.2516(4) 0.0215(19) Uani 1 1 d . . 1
O40 O 1.1868(7) 0.9818(8) 0.3181(4) 0.025(2) Uani 1 1 d . . 1
O41 O 0.9684(7) 0.9788(7) 0.2943(4) 0.0220(19) Uani 1 1 d . A 1
O42 O 0.9060(8) 1.1745(7) 0.2998(4) 0.025(2) Uani 1 1 d . . 1
O43 O 0.7251(7) 1.0351(8) 0.2260(4) 0.0220(19) Uani 1 1 d . A 1
O44 O 0.5199(8) 0.9560(8) 0.1607(4) 0.027(2) Uani 1 1 d . A 1
O45 O 0.5595(7) 0.7470(7) 0.1476(4) 0.0220(19) Uani 1 1 d . A 1
O46 O 0.4539(7) 0.5684(8) 0.0566(4) 0.0209(18) Uani 1 1 d . A 1
O47 O 0.6358(7) 0.4929(7) 0.0774(4) 0.0199(18) Uani 1 1 d . . 1
O48 O 0.7704(8) 0.3561(8) 0.0770(4) 0.025(2) Uani 1 1 d . A 1
O49 O 0.8915(8) 0.5217(8) 0.1713(4) 0.0235(19) Uani 1 1 d . A 1
O50 O 0.9122(7) 0.7469(7) 0.2312(4) 0.0190(18) Uani 1 1 d . A 1
O51 O 0.7671(7) 0.8475(7) 0.2219(4) 0.0170(17) Uani 1 1 d . A 1
O52 O 0.7334(7) 0.6461(7) 0.1669(4) 0.0193(18) Uani 1 1 d . A 1
W13 W 0.96838(4) 0.70382(5) 0.07531(2) 0.01640(12) Uani 0.9247(12) 1 d P . 1
W14 W 1.01171(4) 0.97443(5) 0.14846(2) 0.01773(12) Uani 0.9247(12) 1 d P . 1
W15 W 0.77140(4) 0.83714(4) 0.06159(2) 0.01606(12) Uani 0.9247(12) 1 d P . 1
O53 O 0.8727(7) 0.8031(7) 0.1396(4) 0.0181(17) Uani 1 1 d . . 1
O54 O 1.0348(7) 0.6845(8) 0.1424(4) 0.0208(18) Uani 1 1 d . . 1
O55 O 1.0768(7) 0.9289(7) 0.2081(4) 0.0166(17) Uani 1 1 d . . 1
O56 O 0.9238(7) 1.0317(7) 0.1987(4) 0.0210(18) Uani 1 1 d . . 1
O57 O 0.7052(7) 0.9092(8) 0.1197(4) 0.0221(19) Uani 1 1 d . A 1
O58 O 0.6690(7) 0.6994(7) 0.0623(4) 0.0178(17) Uani 1 1 d . . 1
O59 O 0.8490(7) 0.5798(7) 0.0753(4) 0.0200(18) Uani 1 1 d . . 1
O60 O 1.0546(7) 0.8598(8) 0.0946(5) 0.024(2) Uani 1 1 d . . 1
O61 O 0.9038(8) 0.9608(8) 0.0845(4) 0.025(2) Uani 1 1 d . . 1
O62 O 0.8666(8) 0.7522(8) 0.0276(4) 0.0215(19) Uani 1 1 d . . 1
O63 O 1.0424(8) 0.6539(10) 0.0233(4) 0.034(2) Uani 1 1 d . B 1
O64 O 1.1103(9) 1.0924(9) 0.1389(5) 0.036(3) Uani 1 1 d . . 1
O65 O 0.7243(9) 0.8725(9) 0.0014(5) 0.032(2) Uani 1 1 d . C 1
W13B W 1.0570(6) 0.8417(7) 0.1281(4) 0.0230(17) Uani 0.0753(12) 1 d P A 2
W14B W 0.8644(6) 0.9797(6) 0.1175(3) 0.0238(17) Uani 0.0753(12) 1 d P A 2
W15B W 0.8135(7) 0.7107(7) 0.0421(3) 0.0257(18) Uani 0.0753(12) 1 d P A 2
Co2B Co 0.7166(18) 0.5679(19) 0.4555(10) 0.018(4) Uiso 0.0753(12) 1 d P A 2
Co3B Co 0.5339(17) 0.6927(18) 0.4413(10) 0.016(4) Uiso 0.0753(12) 1 d P A 2
Co4B Co 0.4921(17) 0.4386(18) 0.3728(10) 0.017(4) Uiso 0.0753(12) 1 d P A 2
Na1 Na 0.0408(4) 0.3385(4) 0.1028(2) 0.0082(10) Uiso 0.50 1 d P D 1
Na2 Na 0.8784(5) 0.2688(6) 0.1898(3) 0.0240(14) Uiso 0.50 1 d P . 2
Na3 Na 0.2844(4) 0.4398(5) 0.0104(2) 0.0246(11) Uani 1 1 d . . .
Na4 Na 0.0414(7) 0.3145(7) 0.3023(5) 0.078(3) Uani 1 1 d . . .
Na5 Na 0.2268(8) 0.8439(8) 0.4640(4) 0.074(3) Uani 1 1 d . . .
Na6 Na 0.3788(8) 0.0367(8) 0.3155(6) 0.089(3) Uani 1 1 d . . .
Na7 Na 0.0392(10) 0.1108(11) 0.4231(5) 0.103(4) Uani 1 1 d . . .
Na8 Na 0.2220(14) 0.8390(13) 0.1672(7) 0.132(5) Uani 1 1 d U . .
Na9 Na 0.1222(10) 0.2141(10) 0.0707(5) 0.033(3) Uiso 0.50 1 d P . 2
O1W O 0.0408(4) 0.3385(4) 0.1028(2) 0.0082(10) Uiso 0.50 1 d P E 2
O2W O 0.8784(5) 0.2688(6) 0.1898(3) 0.0240(14) Uiso 0.50 1 d P F 1
O3W O 0.3046(6) 0.7084(7) 0.1635(4) 0.0183(17) Uani 1 1 d U . .
O4W O 0.5824(12) 0.1185(10) 0.3214(6) 0.050(3) Uani 1 1 d . . .
O5W O 0.2014(10) 0.7086(14) 0.3662(8) 0.072(5) Uani 1 1 d . . .
O6W O 0.2953(11) 0.3420(10) 0.0846(6) 0.050(3) Uani 1 1 d . A .
O7W O 0.0011(12) 0.2865(10) 0.3893(8) 0.079(6) Uani 1 1 d . . .
O8W O 0.1886(14) 0.5417(15) 0.0605(7) 0.080(5) Uani 1 1 d . A .
O9W O 0.3462(14) -0.0101(16) 0.2229(8) 0.086(5) Uani 1 1 d U . .
O10W O 0.3668(17) 0.2248(17) 0.3236(13) 0.144(11) Uani 1 1 d . . .
O11W O 0.400(3) 0.065(2) 0.4173(12) 0.195(15) Uani 1 1 d . . .
O12W O 0.436(2) 0.863(2) 0.4840(12) 0.149(10) Uani 1 1 d U . .
O13W O 0.7407(16) 0.1439(16) 0.1153(8) 0.091(6) Uani 1 1 d U . .
O14W O -0.062(2) 0.1176(19) 0.0237(10) 0.136(10) Uani 1 1 d . . .
O15W O -0.133(2) 0.237(2) 0.0477(12) 0.051(6) Uiso 0.50 1 d P D 1
O16W O 0.178(3) 0.688(3) 0.5070(14) 0.067(8) Uiso 0.50 1 d P . .
O17W O 0.4381(17) 0.7665(18) 0.0178(9) 0.101(6) Uani 1 1 d U . .
O18W O 0.518(2) 0.732(2) -0.0865(12) 0.143(9) Uani 1 1 d U . .

loop_
_atom_site_aniso_label
_atom_site_aniso_U_11
_atom_site_aniso_U_22
_atom_site_aniso_U_33
_atom_site_aniso_U_23
_atom_site_aniso_U_13
_atom_site_aniso_U_12
P1 0.0066(11) 0.0091(12) 0.0090(13) 0.0010(10) 0.0010(9) 0.0040(10)
P2 0.0071(11) 0.0068(12) 0.0100(13) 0.0010(10) 0.0005(9) 0.0016(9)
W1 0.0141(2) 0.0179(2) 0.0187(2) 0.00769(19) 0.00492(17) 0.00858(18)
W2 0.0123(2) 0.0171(2) 0.0141(2) 0.00361(18) 0.00053(16) 0.00469(17)
W3 0.0147(2) 0.0119(2) 0.0156(2) 0.00199(17) 0.00273(17) 0.00444(17)
W4 0.0120(2) 0.0146(2) 0.0169(2) 0.00460(17) 0.00310(16) 0.00719(17)
W5 0.0112(2) 0.0146(2) 0.0169(2) 0.00363(18) 0.00183(16) 0.00232(17)
W6 0.0151(2) 0.0110(2) 0.0184(2) 0.00342(17) 0.00382(17) 0.00487(17)
W7 0.0131(2) 0.0193(2) 0.0178(2) 0.00604(18) 0.00486(17) 0.00825(18)
W8 0.0112(2) 0.0181(2) 0.0165(2) 0.00453(18) 0.00094(17) 0.00207(17)
W9 0.0158(2) 0.0110(2) 0.0187(2) 0.00364(17) 0.00243(17) 0.00279(17)
W10 0.0144(2) 0.0152(2) 0.0173(2) 0.00588(18) 0.00205(17) 0.00693(17)
W11 0.0125(2) 0.0174(2) 0.0146(2) 0.00339(18) -0.00009(17) 0.00244(17)
W12 0.0156(2) 0.0143(2) 0.0150(2) 0.00227(17) 0.00301(17) 0.00540(17)
Co1 0.0183(11) 0.0204(12) 0.0201(12) 0.0079(10) 0.0085(9) 0.0078(9)
Co2 0.0170(8) 0.0173(8) 0.0157(9) 0.0076(7) 0.0067(7) 0.0074(7)
Co3 0.0162(8) 0.0177(8) 0.0158(9) 0.0065(7) 0.0063(6) 0.0070(7)
Co4 0.0158(8) 0.0174(9) 0.0177(9) 0.0079(7) 0.0061(7) 0.0071(7)
O4 0.025(4) 0.019(4) 0.017(4) 0.007(3) 0.000(3) 0.009(4)
O5 0.021(4) 0.019(4) 0.023(5) 0.005(4) 0.010(4) 0.010(4)
O6 0.022(4) 0.028(5) 0.022(5) 0.015(4) 0.011(4) 0.013(4)
O7 0.039(6) 0.037(6) 0.059(8) 0.031(6) 0.015(5) 0.026(5)
O8 0.070(8) 0.050(7) 0.021(6) 0.001(5) 0.002(5) 0.034(6)
O9 0.022(5) 0.039(6) 0.048(7) 0.015(5) 0.010(5) 0.009(4)
O10 0.018(4) 0.010(4) 0.006(3) 0.004(3) 0.006(3) 0.003(3)
O11 0.019(4) 0.024(5) 0.020(5) 0.006(4) 0.006(3) 0.012(4)
O12 0.016(4) 0.021(4) 0.020(5) 0.009(4) 0.002(3) 0.005(3)
O13 0.021(4) 0.013(4) 0.017(4) 0.003(3) 0.004(3) 0.009(3)
O14 0.018(4) 0.016(4) 0.019(4) 0.007(3) 0.003(3) 0.005(3)
O15 0.019(4) 0.019(4) 0.020(5) 0.006(4) 0.005(3) 0.003(3)
O16 0.018(4) 0.015(4) 0.019(4) 0.001(3) 0.002(3) 0.004(3)
O17 0.014(4) 0.019(4) 0.013(4) 0.005(3) 0.002(3) 0.002(3)
O18 0.019(4) 0.016(4) 0.024(5) 0.001(4) 0.003(3) 0.009(3)
O19 0.011(4) 0.015(4) 0.026(5) 0.002(4) 0.001(3) 0.002(3)
O20 0.022(4) 0.028(5) 0.019(5) 0.007(4) 0.005(4) 0.015(4)
O21 0.021(4) 0.020(4) 0.016(4) 0.001(3) 0.004(3) 0.010(4)
O22 0.017(4) 0.035(6) 0.025(5) 0.005(4) 0.000(4) 0.006(4)
O23 0.014(4) 0.019(4) 0.026(5) 0.003(4) 0.002(3) 0.004(3)
O24 0.023(4) 0.018(4) 0.025(5) 0.001(4) 0.003(4) 0.005(4)
O25 0.018(4) 0.022(5) 0.024(5) 0.007(4) -0.001(3) 0.008(4)
O26 0.019(4) 0.025(5) 0.038(6) 0.012(4) 0.011(4) 0.015(4)
O27 0.022(4) 0.022(5) 0.019(5) 0.007(4) 0.005(3) 0.010(4)
O28 0.015(4) 0.028(5) 0.033(6) 0.008(4) -0.001(4) 0.007(4)
O29 0.010(4) 0.024(5) 0.020(5) 0.006(4) -0.005(3) 0.003(3)
O30 0.023(5) 0.018(5) 0.033(6) -0.003(4) 0.004(4) 0.005(4)
O31 0.023(5) 0.023(5) 0.024(5) 0.001(4) 0.004(4) 0.011(4)
O32 0.020(4) 0.034(5) 0.033(6) 0.017(4) 0.010(4) 0.015(4)
O33 0.020(4) 0.025(5) 0.019(5) 0.005(4) 0.004(3) 0.004(4)
O34 0.023(4) 0.020(4) 0.019(5) 0.005(4) 0.004(4) 0.005(4)
O35 0.020(4) 0.019(4) 0.028(5) 0.010(4) 0.009(4) 0.008(4)
O36 0.014(4) 0.030(5) 0.020(5) 0.005(4) 0.004(3) 0.004(4)
O37 0.025(4) 0.015(4) 0.023(5) 0.007(4) 0.005(4) 0.006(4)
O38 0.018(4) 0.033(5) 0.024(5) 0.010(4) 0.006(4) 0.013(4)
O39 0.018(4) 0.021(5) 0.023(5) 0.000(4) 0.001(4) 0.007(4)
O40 0.015(4) 0.038(6) 0.021(5) 0.005(4) 0.000(3) 0.006(4)
O41 0.021(4) 0.021(5) 0.024(5) 0.005(4) -0.001(4) 0.008(4)
O42 0.032(5) 0.014(4) 0.030(5) 0.006(4) -0.002(4) 0.006(4)
O43 0.014(4) 0.023(5) 0.029(5) 0.006(4) -0.003(4) 0.007(3)
O44 0.032(5) 0.024(5) 0.032(6) 0.012(4) 0.001(4) 0.015(4)
O45 0.020(4) 0.018(4) 0.028(5) 0.006(4) 0.001(4) 0.007(4)
O46 0.017(4) 0.026(5) 0.016(4) 0.008(4) -0.001(3) 0.000(4)
O47 0.021(4) 0.018(4) 0.022(5) 0.003(4) -0.002(3) 0.010(4)
O48 0.030(5) 0.027(5) 0.019(5) 0.002(4) 0.003(4) 0.011(4)
O49 0.029(5) 0.028(5) 0.017(5) 0.003(4) 0.005(4) 0.014(4)
O50 0.015(4) 0.020(4) 0.022(5) 0.005(4) 0.001(3) 0.006(3)
O51 0.017(4) 0.015(4) 0.018(4) 0.006(3) -0.004(3) 0.000(3)
O52 0.021(4) 0.020(4) 0.017(4) -0.003(3) 0.001(3) 0.011(4)
W13 0.0147(2) 0.0208(3) 0.0153(3) 0.0058(2) 0.00444(19) 0.0059(2)
W14 0.0153(2) 0.0180(3) 0.0191(3) 0.0071(2) 0.00309(19) 0.00112(19)
W15 0.0159(2) 0.0177(3) 0.0158(3) 0.0067(2) 0.00217(19) 0.00476(19)
O53 0.016(4) 0.023(5) 0.018(4) 0.009(4) 0.004(3) 0.006(3)
O54 0.019(4) 0.025(5) 0.024(5) 0.011(4) 0.003(4) 0.010(4)
O55 0.016(4) 0.021(4) 0.012(4) 0.006(3) 0.003(3) 0.002(3)
O56 0.020(4) 0.019(4) 0.021(5) 0.006(4) 0.003(4) -0.002(3)
O57 0.019(4) 0.022(5) 0.029(5) 0.013(4) 0.009(4) 0.008(4)
O58 0.015(4) 0.025(5) 0.016(4) 0.013(4) 0.004(3) 0.004(3)
O59 0.030(5) 0.018(4) 0.012(4) 0.001(3) 0.005(3) 0.007(4)
O60 0.015(4) 0.030(5) 0.026(6) 0.009(4) 0.002(4) 0.002(4)
O61 0.026(5) 0.023(5) 0.028(5) 0.008(4) 0.008(4) 0.009(4)
O62 0.025(5) 0.025(5) 0.012(4) 0.002(4) 0.000(4) 0.005(4)
O63 0.034(6) 0.051(7) 0.021(5) 0.011(5) 0.006(4) 0.016(5)
O64 0.040(6) 0.023(5) 0.046(7) 0.014(5) 0.010(5) 0.002(5)
O65 0.039(6) 0.032(6) 0.030(6) 0.015(5) 0.004(4) 0.012(5)
W13B 0.021(3) 0.035(4) 0.016(4) 0.011(3) 0.007(3) 0.010(3)
W14B 0.025(4) 0.028(4) 0.020(4) 0.004(3) 0.001(3) 0.009(3)
W15B 0.029(4) 0.034(4) 0.013(3) 0.002(3) 0.005(3) 0.010(3)
Na3 0.026(3) 0.034(3) 0.016(3) 0.006(2) 0.000(2) 0.012(2)
Na4 0.061(5) 0.050(5) 0.122(9) 0.008(5) 0.044(6) 0.013(4)
Na5 0.086(6) 0.075(6) 0.054(5) -0.022(4) -0.032(5) 0.046(5)
Na6 0.057(5) 0.069(6) 0.149(11) 0.019(6) 0.020(6) 0.031(5)
Na7 0.091(8) 0.114(9) 0.073(7) 0.000(7) 0.006(6) -0.005(7)
Na8 0.153(9) 0.121(8) 0.120(8) 0.027(7) 0.027(7) 0.033(7)
O3W 0.012(2) 0.026(2) 0.015(2) 0.0048(18) 0.0028(17) 0.0025(17)
O4W 0.083(10) 0.028(6) 0.046(8) 0.010(5) 0.013(7) 0.024(6)
O5W 0.029(7) 0.089(11) 0.119(14) 0.065(11) 0.016(7) 0.023(7)
O6W 0.065(8) 0.038(7) 0.042(7) 0.004(6) 0.000(6) 0.012(6)
O7W 0.071(10) 0.014(6) 0.140(15) 0.017(7) -0.054(10) 0.002(6)
O8W 0.091(12) 0.102(13) 0.065(10) -0.007(9) -0.003(9) 0.075(11)
O9W 0.078(8) 0.102(9) 0.096(9) 0.022(7) 0.025(7) 0.049(7)
O10W 0.085(14) 0.070(13) 0.26(3) 0.036(16) 0.077(17) -0.023(11)
O11W 0.36(5) 0.11(2) 0.11(2) -0.043(16) 0.04(3) 0.11(3)
O12W 0.149(10) 0.149(10) 0.149(10) 0.032(3) 0.018(2) 0.043(3)
O13W 0.093(6) 0.089(6) 0.091(6) 0.020(2) 0.013(2) 0.026(2)
O14W 0.17(2) 0.112(18) 0.110(18) 0.073(15) 0.012(16) -0.026(16)
O17W 0.101(6) 0.101(6) 0.101(6) 0.024(2) 0.009(2) 0.029(3)
O18W 0.142(9) 0.143(9) 0.143(9) 0.030(3) 0.016(2) 0.041(3)

loop_
_atom_type_symbol
_atom_type_description
_atom_type_scat_dispersion_real
_atom_type_scat_dispersion_imag
_atom_type_scat_source
Co Co 0.3494 0.9721 'International Tables Vol C Tables 4.2.6.8 and 6.1.1.4'
H H 0.0000 0.0000 'International Tables Vol C Tables 4.2.6.8 and 6.1.1.4'
Na Na 0.0362 0.0249 'International Tables Vol C Tables 4.2.6.8 and 6.1.1.4'
O O 0.0106 0.0060 'International Tables Vol C Tables 4.2.6.8 and 6.1.1.4'
P P 0.1023 0.0942 'International Tables Vol C Tables 4.2.6.8 and 6.1.1.4'
W W -0.8490 6.8722 'International Tables Vol C Tables 4.2.6.8 and 6.1.1.4'

loop_
_exptl_crystal_face_index_h
_exptl_crystal_face_index_k
_exptl_crystal_face_index_l
_exptl_crystal_face_perp_dist
_exptl_oxdiff_crystal_face_indexfrac_h
_exptl_oxdiff_crystal_face_indexfrac_k
_exptl_oxdiff_crystal_face_indexfrac_l
_exptl_oxdiff_crystal_face_x
_exptl_oxdiff_crystal_face_y
_exptl_oxdiff_crystal_face_z
0 0 1 0.0082 0.0000 -0.0000 1.0000 -0.0204 -0.0100 0.0204
0 0 -1 0.0082 -0.0000 0.0000 -1.0000 0.0204 0.0100 -0.0204
1 0 -1 0.0559 1.0000 0.0000 -1.0000 0.0568 0.0089 0.0252
-1 0 1 0.0559 -1.0000 -0.0000 1.0000 -0.0568 -0.0089 -0.0252
0 1 0 0.0722 0.0000 1.0000 -0.0000 -0.0111 0.0486 0.0320
0 -1 0 0.0722 -0.0000 -1.0000 0.0000 0.0111 -0.0486 -0.0320

loop_
_geom_angle_atom_site_label_1
_geom_angle_atom_site_label_2
_geom_angle_atom_site_label_3
_geom_angle
_geom_angle_site_symmetry_1
_geom_angle_site_symmetry_3
O18 P1 O17 111.1(5) . .
O18 P1 O19 111.6(5) . .
O17 P1 O19 110.6(5) . .
O18 P1 O10 107.6(5) . .
O17 P1 O10 107.9(4) . .
O19 P1 O10 107.9(5) . .
O50 P2 O51 112.7(5) . .
O50 P2 O52 112.0(5) . .
O51 P2 O52 113.0(5) . .
O50 P2 O53 106.1(5) . .
O51 P2 O53 106.2(5) . .
O52 P2 O53 106.2(5) . .
O20 W1 O11 101.8(4) . .
O20 W1 O31 102.0(4) . .
O11 W1 O31 95.5(4) . .
O20 W1 O21 99.4(4) . .
O11 W1 O21 95.5(4) . .
O31 W1 O21 153.4(4) . .
O20 W1 O32 91.2(4) . .
O11 W1 O32 167.0(4) . .
O31 W1 O32 82.1(4) . .
O21 W1 O32 81.7(4) . .
O20 W1 O17 170.4(4) . .
O11 W1 O17 85.1(3) . .
O31 W1 O17 83.8(3) . .
O21 W1 O17 73.0(3) . .
O32 W1 O17 81.9(3) . .
O20 W1 Na4 16.0(4) . 1_655
O11 W1 Na4 111.7(3) . 1_655
O31 W1 Na4 88.3(3) . 1_655
O21 W1 Na4 109.9(3) . 1_655
O32 W1 Na4 81.1(3) . 1_655
O17 W1 Na4 162.1(3) . 1_655
O22 W2 O12 101.5(4) . .
O22 W2 O23 103.5(4) . .
O12 W2 O23 94.9(4) . .
O22 W2 O21 98.1(4) . .
O12 W2 O21 94.5(4) . .
O23 W2 O21 154.2(4) . .
O22 W2 O33 91.8(4) . .
O12 W2 O33 166.7(4) . .
O23 W2 O33 82.9(4) . .
O21 W2 O33 82.5(4) . .
O22 W2 O17 169.7(4) . .
O12 W2 O17 84.3(3) . .
O23 W2 O17 84.3(3) . .
O21 W2 O17 72.8(3) . .
O33 W2 O17 82.4(3) . .
O22 W2 Na5 31.7(3) . 1_655
O12 W2 Na5 116.9(3) . 1_655
O23 W2 Na5 125.6(3) . 1_655
O21 W2 Na5 69.9(3) . 1_655
O33 W2 Na5 74.3(3) . 1_655
O17 W2 Na5 138.0(2) . 1_655
O24 W3 O13 102.1(4) . .
O24 W3 O23 102.9(4) . .
O13 W3 O23 94.4(4) . .
O24 W3 O25 98.9(4) . .
O13 W3 O25 95.7(4) . .
O23 W3 O25 153.4(4) . .
O24 W3 O34 91.2(4) . .
O13 W3 O34 166.7(4) . .
O23 W3 O34 83.0(4) . .
O25 W3 O34 81.5(4) . .
O24 W3 O18 169.9(4) . .
O13 W3 O18 84.5(3) . .
O23 W3 O18 84.0(3) . .
O25 W3 O18 72.6(3) . .
O34 W3 O18 82.3(3) . .
O26 W4 O14 100.8(4) . .
O26 W4 O27 104.6(4) . .
O14 W4 O27 94.3(4) . .
O26 W4 O25 98.8(4) . .
O14 W4 O25 94.9(4) . .
O27 W4 O25 152.7(4) . .
O26 W4 O35 92.5(4) . .
O14 W4 O35 166.7(4) . .
O27 W4 O35 82.5(4) . .
O25 W4 O35 82.6(4) . .
O26 W4 O18 170.2(4) . .
O14 W4 O18 84.1(3) . .
O27 W4 O18 83.2(3) . .
O25 W4 O18 72.2(3) . .
O35 W4 O18 82.6(3) . .
O26 W4 Na6 32.3(4) . 1_565
O14 W4 Na6 117.0(3) . 1_565
O27 W4 Na6 126.8(3) . 1_565
O25 W4 Na6 70.3(3) . 1_565
O35 W4 Na6 74.6(3) . 1_565
O18 W4 Na6 138.0(3) . 1_565
O28 W5 O15 102.0(4) . .
O28 W5 O27 103.2(4) . .
O15 W5 O27 94.4(4) . .
O28 W5 O29 98.5(4) . .
O15 W5 O29 95.0(4) . .
O27 W5 O29 153.9(4) . .
O28 W5 O36 91.1(4) . .
O15 W5 O36 166.9(4) . .
O27 W5 O36 83.7(4) . .
O29 W5 O36 81.6(4) . .
O28 W5 O19 169.5(4) . .
O15 W5 O19 85.0(4) . .
O27 W5 O19 83.9(3) . .
O29 W5 O19 72.8(3) . .
O36 W5 O19 81.9(3) . .
O30 W6 O16 100.4(4) . .
O30 W6 O29 98.7(4) . .
O16 W6 O29 94.4(4) . .
O30 W6 O31 103.8(4) . .
O16 W6 O31 94.7(4) . .
O29 W6 O31 153.7(4) . .
O30 W6 O37 92.9(4) . .
O16 W6 O37 166.7(4) . .
O29 W6 O37 83.0(4) . .
O31 W6 O37 82.5(4) . .
O30 W6 O19 170.6(4) . .
O16 W6 O19 84.3(3) . .
O29 W6 O19 72.8(3) . .
O31 W6 O19 83.6(3) . .
O37 W6 O19 82.4(3) . .
O38 W7 O32 100.8(4) . .
O38 W7 O49 102.2(4) . .
O32 W7 O49 91.6(4) . .
O38 W7 O39 98.3(4) . .
O32 W7 O39 94.4(4) . .
O49 W7 O39 157.1(4) . .
O38 W7 O54 95.7(4) . .
O32 W7 O54 163.5(4) . .
O49 W7 O54 83.3(4) . .
O39 W7 O54 84.6(4) . .
O38 W7 O50 171.0(4) . .
O32 W7 O50 84.0(4) . .
O49 W7 O50 85.1(3) . .
O39 W7 O50 73.6(3) . .
O54 W7 O50 79.9(3) . .
O38 W7 Na8 83.3(4) . 1_655
O32 W7 Na8 139.1(4) . 1_655
O49 W7 Na8 127.6(4) . 1_655
O39 W7 Na8 45.0(4) . 1_655
O54 W7 Na8 44.4(4) . 1_655
O50 W7 Na8 88.1(3) . 1_655
O40 W8 O33 101.5(4) . .
O40 W8 O41 101.6(4) . .
O33 W8 O41 93.0(4) . .
O40 W8 O39 98.7(4) . .
O33 W8 O39 93.4(4) . .
O41 W8 O39 157.0(4) . .
O40 W8 O55 95.2(4) . .
O33 W8 O55 163.3(4) . .
O41 W8 O55 83.4(4) . .
O39 W8 O55 84.1(4) . .
O40 W8 O50 170.6(4) . .
O33 W8 O50 83.5(4) . .
O41 W8 O50 85.8(3) . .
O39 W8 O50 73.0(3) . .
O55 W8 O50 79.9(3) . .
O40 W8 Na8 83.1(4) . 1_655
O33 W8 Na8 138.3(4) . 1_655
O41 W8 Na8 127.0(4) . 1_655
O39 W8 Na8 45.3(4) . 1_655
O55 W8 Na8 43.8(4) . 1_655
O50 W8 Na8 87.9(3) . 1_655
O42 W9 O34 101.3(4) . .
O42 W9 O41 101.2(4) . .
O34 W9 O41 92.8(4) . .
O42 W9 O43 98.9(4) . .
O34 W9 O43 93.6(4) . .
O41 W9 O43 157.3(4) . .
O42 W9 O56 95.6(4) . .
O34 W9 O56 163.1(4) . .
O41 W9 O56 82.6(4) . .
O43 W9 O56 85.0(4) . .
O42 W9 O51 171.1(4) . .
O34 W9 O51 83.8(4) . .
O41 W9 O51 85.6(3) . .
O43 W9 O51 73.4(3) . .
O56 W9 O51 79.6(3) . .
O42 W9 Na4 19.6(4) . 1_665
O34 W9 Na4 117.6(3) . 1_665
O41 W9 Na4 89.1(3) . 1_665
O43 W9 Na4 107.0(3) . 1_665
O56 W9 Na4 78.8(3) . 1_665
O51 W9 Na4 158.2(3) . 1_665
O44 W10 O35 101.0(4) . .
O44 W10 O45 101.4(4) . .
O35 W10 O45 92.5(4) . .
O44 W10 O43 99.0(4) . .
O35 W10 O43 93.2(4) . .
O45 W10 O43 157.3(4) . .
O44 W10 O57 95.0(4) . .
O35 W10 O57 164.0(4) . .
O45 W10 O57 83.1(4) . .
O43 W10 O57 85.4(4) . .
O44 W10 O51 170.9(4) . .
O35 W10 O51 83.9(3) . .
O45 W10 O51 86.0(3) . .
O43 W10 O51 72.8(3) . .
O57 W10 O51 80.4(3) . .
O46 W11 O36 101.5(4) . .
O46 W11 O45 101.8(4) . .
O36 W11 O45 93.1(4) . .
O46 W11 O47 98.9(4) . .
O36 W11 O47 93.7(4) . .
O45 W11 O47 156.4(4) . .
O46 W11 O58 95.2(4) . .
O36 W11 O58 163.3(4) . .
O45 W11 O58 83.3(4) . .
O47 W11 O58 83.7(4) . .
O46 W11 O52 171.0(4) . .
O36 W11 O52 83.0(4) . .
O45 W11 O52 85.6(3) . .
O47 W11 O52 72.9(3) . .
O58 W11 O52 80.4(3) . .
O46 W11 Na3 84.9(3) . 2_665
O36 W11 Na3 138.9(3) . 2_665
O45 W11 Na3 125.6(3) . 2_665
O47 W11 Na3 45.4(3) . 2_665
O58 W11 Na3 42.4(3) . 2_665
O52 W11 Na3 86.6(2) . 2_665
O48 W12 O37 101.2(4) . .
O48 W12 O49 102.5(4) . .
O37 W12 O49 92.4(4) . .
O48 W12 O47 98.0(4) . .
O37 W12 O47 93.0(4) . .
O49 W12 O47 157.5(4) . .
O48 W12 O59 95.5(4) . .
O37 W12 O59 163.3(4) . .
O49 W12 O59 84.2(4) . .
O47 W12 O59 84.4(4) . .
O48 W12 O52 170.7(4) . .
O37 W12 O52 83.3(4) . .
O49 W12 O52 85.3(3) . .
O47 W12 O52 73.6(3) . .
O59 W12 O52 80.1(3) . .
O48 W12 Na3 85.1(3) . 2_665
O37 W12 Na3 137.4(3) . 2_665
O49 W12 Na3 127.8(3) . 2_665
O47 W12 Na3 44.6(3) . 2_665
O59 W12 Na3 43.5(3) . 2_665
O52 W12 Na3 86.2(2) . 2_665
O4 Co1 O4 180.000(1) 2_666 .
O4 Co1 O6 94.9(4) 2_666 .
O4 Co1 O6 85.1(4) . .
O4 Co1 O6 85.1(4) 2_666 2_666
O4 Co1 O6 94.9(4) . 2_666
O6 Co1 O6 180.000(2) . 2_666
O4 Co1 O5 95.7(4) 2_666 .
O4 Co1 O5 84.3(4) . .
O6 Co1 O5 86.0(4) . .
O6 Co1 O5 94.0(4) 2_666 .
O4 Co1 O5 84.3(4) 2_666 2_666
O4 Co1 O5 95.7(4) . 2_666
O6 Co1 O5 94.0(4) . 2_666
O6 Co1 O5 86.0(4) 2_666 2_666
O5 Co1 O5 180.000(2) . 2_666
O16 Co2 O11 90.5(4) . .
O16 Co2 O4 170.8(3) . .
O11 Co2 O4 96.9(4) . .
O16 Co2 O6 95.5(4) . .
O11 Co2 O6 171.2(4) . .
O4 Co2 O6 76.6(4) . .
O16 Co2 O7 88.8(4) . .
O11 Co2 O7 93.1(4) . .
O4 Co2 O7 96.3(4) . .
O6 Co2 O7 93.5(4) . .
O16 Co2 O10 92.9(3) . .
O11 Co2 O10 91.9(3) . .
O4 Co2 O10 81.4(3) . .
O6 Co2 O10 81.3(3) . .
O7 Co2 O10 174.7(4) . .
O12 Co3 O13 90.1(3) . .
O12 Co3 O5 171.1(4) . .
O13 Co3 O5 95.9(3) . .
O12 Co3 O4 97.1(3) . .
O13 Co3 O4 169.7(3) . .
O5 Co3 O4 76.2(3) . .
O12 Co3 O8 89.3(4) . .
O13 Co3 O8 93.0(4) . .
O5 Co3 O8 96.9(4) . .
O4 Co3 O8 94.5(4) . .
O12 Co3 O10 91.1(3) . .
O13 Co3 O10 91.3(3) . .
O5 Co3 O10 82.2(3) . .
O4 Co3 O10 81.2(3) . .
O8 Co3 O10 175.7(4) . .
O15 Co4 O14 90.8(4) . .
O15 Co4 O6 94.5(4) . .
O14 Co4 O6 171.9(4) . .
O15 Co4 O5 170.5(3) . .
O14 Co4 O5 96.4(3) . .
O6 Co4 O5 77.7(4) . .
O15 Co4 O9 91.1(4) . .
O14 Co4 O9 90.7(4) . .
O6 Co4 O9 95.3(4) . .
O5 Co4 O9 95.0(4) . .
O15 Co4 O10 92.0(3) . .
O14 Co4 O10 92.2(3) . .
O6 Co4 O10 81.5(3) . .
O5 Co4 O10 81.5(3) . .
O9 Co4 O10 175.7(4) . .
Co1 O4 Co2 98.8(4) . .
Co1 O4 Co3 99.5(4) . .
Co2 O4 Co3 100.6(4) . .
Co1 O5 Co3 99.2(4) . .
Co1 O5 Co4 96.8(4) . .
Co3 O5 Co4 100.2(4) . .
Co1 O6 Co4 98.2(4) . .
Co1 O6 Co2 98.3(4) . .
Co4 O6 Co2 101.1(4) . .
Co3 O8 Na7 109.0(5) . 2_666
P1 O10 Co3 122.6(4) . .
P1 O10 Co2 121.5(4) . .
Co3 O10 Co2 95.1(3) . .
P1 O10 Co4 120.9(4) . .
Co3 O10 Co4 94.8(3) . .
Co2 O10 Co4 94.9(3) . .
W1 O11 Co2 141.1(5) . .
W2 O12 Co3 141.8(5) . .
W3 O13 Co3 142.2(5) . .
W4 O14 Co4 141.5(5) . .
W5 O15 Co4 141.4(5) . .
W6 O16 Co2 141.7(5) . .
P1 O17 W1 127.3(5) . .
P1 O17 W2 126.5(5) . .
W1 O17 W2 91.7(3) . .
P1 O18 W3 127.7(5) . .
P1 O18 W4 127.2(5) . .
W3 O18 W4 91.7(3) . .
P1 O19 W5 127.0(5) . .
P1 O19 W6 127.6(5) . .
W5 O19 W6 91.9(3) . .
W1 O20 Na4 150.5(6) . 1_655
W1 O21 W2 121.5(4) . .
W2 O22 Na5 126.0(5) . 1_655
W2 O22 Na7 106.7(5) . 2_666
Na5 O22 Na7 114.7(5) 1_655 2_666
W2 O23 W3 144.0(5) . .
W3 O24 Na5 144.8(6) . 2_676
W4 O25 W3 122.5(5) . .
W4 O26 Na6 125.7(5) . 1_565
W4 O27 W5 144.9(5) . .
W6 O29 W5 121.8(4) . .
W1 O31 W6 143.2(5) . .
W7 O32 W1 163.6(6) . .
W8 O33 W2 163.4(5) . .
W9 O34 W3 163.5(5) . .
W10 O35 W4 164.1(5) . .
W11 O36 W5 162.3(6) . .
W12 O37 W6 162.9(5) . .
W7 O39 W8 121.2(4) . .
W7 O39 Na8 103.9(5) . 1_655
W8 O39 Na8 103.4(5) . 1_655
W8 O40 Na6 145.3(6) . 1_665
W8 O41 W9 156.3(5) . .
W9 O42 Na4 144.4(6) . 1_665
W9 O43 W10 121.5(5) . .
W11 O45 W10 156.4(5) . .
W11 O46 Na3 151.0(5) . .
W12 O47 W11 120.7(5) . .
W12 O47 Na3 103.6(4) . 2_665
W11 O47 Na3 101.9(4) . 2_665
W12 O49 W7 156.0(6) . .
P2 O50 W7 130.1(5) . .
P2 O50 W8 128.8(5) . .
W7 O50 W8 90.8(3) . .
P2 O51 W9 129.7(5) . .
P2 O51 W10 128.8(5) . .
W9 O51 W10 91.0(3) . .
P2 O52 W12 129.3(5) . .
P2 O52 W11 129.3(5) . .
W12 O52 W11 91.2(3) . .
O63 W13 O54 102.7(4) . .
O63 W13 O59 103.7(5) . .
O54 W13 O59 90.2(4) . .
O63 W13 O60 99.2(5) . .
O54 W13 O60 88.7(4) . .
O59 W13 O60 156.7(4) . .
O63 W13 O62 100.3(4) . .
O54 W13 O62 157.0(4) . .
O59 W13 O62 86.1(4) . .
O60 W13 O62 85.8(4) . .
O63 W13 O53 169.2(4) . .
O54 W13 O53 84.2(3) . .
O59 W13 O53 84.4(3) . .
O60 W13 O53 72.4(3) . .
O62 W13 O53 72.8(3) . .
O63 W13 Na3 92.1(4) . 2_665
O54 W13 Na3 133.1(3) . 2_665
O59 W13 Na3 42.9(3) . 2_665
O60 W13 Na3 132.9(3) . 2_665
O62 W13 Na3 47.1(3) . 2_665
O53 W13 Na3 89.0(2) . 2_665
O63 W13 Na8 88.8(4) . 1_655
O54 W13 Na8 43.8(4) . 1_655
O59 W13 Na8 134.0(4) . 1_655
O60 W13 Na8 49.8(4) . 1_655
O62 W13 Na8 135.6(4) . 1_655
O53 W13 Na8 90.7(3) . 1_655
Na3 W13 Na8 176.9(3) 2_665 1_655
O64 W14 O56 103.9(5) . .
O64 W14 O55 104.7(5) . .
O56 W14 O55 90.4(4) . .
O64 W14 O61 98.4(5) . .
O56 W14 O61 89.1(4) . .
O55 W14 O61 156.4(4) . .
O64 W14 O60 99.2(5) . .
O56 W14 O60 156.6(4) . .
O55 W14 O60 87.4(4) . .
O61 W14 O60 83.8(4) . .
O64 W14 O53 167.7(4) . .
O56 W14 O53 84.1(3) . .
O55 W14 O53 84.4(3) . .
O61 W14 O53 72.1(3) . .
O60 W14 O53 72.5(3) . .
O64 W14 Na8 90.5(4) . 1_655
O56 W14 Na8 133.0(4) . 1_655
O55 W14 Na8 42.6(4) . 1_655
O61 W14 Na8 133.4(4) . 1_655
O60 W14 Na8 49.6(4) . 1_655
O53 W14 Na8 90.7(3) . 1_655
O65 W15 O57 102.5(5) . .
O65 W15 O58 103.4(4) . .
O57 W15 O58 90.1(4) . .
O65 W15 O61 98.6(5) . .
O57 W15 O61 88.3(4) . .
O58 W15 O61 157.7(4) . .
O65 W15 O62 99.4(5) . .
O57 W15 O62 157.9(4) . .
O58 W15 O62 87.2(4) . .
O61 W15 O62 85.9(4) . .
O65 W15 O53 168.4(4) . .
O57 W15 O53 84.4(3) . .
O58 W15 O53 85.7(3) . .
O61 W15 O53 72.0(4) . .
O62 W15 O53 73.6(3) . .
O65 W15 Na3 91.3(4) . 2_665
O57 W15 Na3 132.7(3) . 2_665
O58 W15 Na3 42.6(3) . 2_665
O61 W15 Na3 134.4(3) . 2_665
O62 W15 Na3 48.5(3) . 2_665
O53 W15 Na3 90.7(2) . 2_665
P2 O53 W14 124.1(5) . .
P2 O53 W15 123.8(4) . .
W14 O53 W15 92.1(3) . .
P2 O53 W13 123.5(5) . .
W14 O53 W13 92.2(3) . .
W15 O53 W13 91.7(3) . .
W13 O54 W7 148.8(5) . .
W13 O54 Na8 106.5(5) . 1_655
W7 O54 Na8 102.7(5) . 1_655
W14 O55 W8 147.1(5) . .
W14 O55 Na8 107.8(5) . 1_655
W8 O55 Na8 103.1(5) . 1_655
W14 O56 W9 149.1(5) . .
W15 O57 W10 148.0(5) . .
W15 O58 W11 147.1(5) . .
W15 O58 Na3 106.0(4) . 2_665
W11 O58 Na3 103.8(4) . 2_665
W13 O59 W12 147.7(5) . .
W13 O59 Na3 106.7(4) . 2_665
W12 O59 Na3 103.1(4) . 2_665
W13 O60 W14 122.8(5) . .
W13 O60 Na8 97.8(5) . 1_655
W14 O60 Na8 97.8(5) . 1_655
W15 O61 W14 123.7(5) . .
W15 O62 W13 121.9(5) . .
W15 O62 Na3 97.9(4) . 2_665
W13 O62 Na3 99.5(4) . 2_665
O15W Na1 O14W 41.5(8) . .
O15W Na1 Na3 115.0(7) . .
O14W Na1 Na3 96.2(5) . .
O13W Na2 Na4 151.1(6) . 1_655
O13W Na2 W14B 52.6(5) . 1_545
Na4 Na2 W14B 103.3(3) 1_655 1_545
W15B Na3 O8W 113.9(6) 2_665 .
W15B Na3 O6W 88.3(4) 2_665 .
O8W Na3 O6W 92.0(6) . .
W15B Na3 O46 154.4(4) 2_665 .
O8W Na3 O46 91.3(6) . .
O6W Na3 O46 86.3(4) . .
W15B Na3 O58 48.7(3) 2_665 2_665
O8W Na3 O58 161.5(5) . 2_665
O6W Na3 O58 93.4(4) . 2_665
O46 Na3 O58 106.6(4) . 2_665
W15B Na3 O59 53.9(3) 2_665 2_665
O8W Na3 O59 86.2(5) . 2_665
O6W Na3 O59 136.6(4) . 2_665
O46 Na3 O59 137.1(4) . 2_665
O58 Na3 O59 77.7(3) 2_665 2_665
W15B Na3 O47 91.3(4) 2_665 2_665
O8W Na3 O47 116.5(6) . 2_665
O6W Na3 O47 148.6(4) . 2_665
O46 Na3 O47 80.6(3) . 2_665
O58 Na3 O47 63.8(3) 2_665 2_665
O59 Na3 O47 62.7(3) 2_665 2_665
W15B Na3 O62 16.9(3) 2_665 2_665
O8W Na3 O62 101.7(6) . 2_665
O6W Na3 O62 76.6(4) . 2_665
O46 Na3 O62 158.7(4) . 2_665
O58 Na3 O62 62.6(3) 2_665 2_665
O59 Na3 O62 61.4(3) 2_665 2_665
O47 Na3 O62 107.6(3) 2_665 2_665
W15B Na3 W15 25.4(2) 2_665 2_665
O8W Na3 W15 135.0(5) . 2_665
O6W Na3 W15 75.6(3) . 2_665
O46 Na3 W15 129.7(3) . 2_665
O58 Na3 W15 31.4(2) 2_665 2_665
O59 Na3 W15 75.4(2) 2_665 2_665
O47 Na3 W15 91.0(2) 2_665 2_665
O62 Na3 W15 33.6(2) 2_665 2_665
W15B Na3 W11 75.7(3) 2_665 2_665
O8W Na3 W11 149.2(5) . 2_665
O6W Na3 W11 118.1(4) . 2_665
O46 Na3 W11 84.8(3) . 2_665
O58 Na3 W11 33.8(2) 2_665 2_665
O59 Na3 W11 76.3(2) 2_665 2_665
O47 Na3 W11 32.7(2) 2_665 2_665
O62 Na3 W11 92.0(3) 2_665 2_665
W15 Na3 W11 64.71(9) 2_665 2_665
W15B Na3 W13 33.0(2) 2_665 2_665
O8W Na3 W13 85.4(5) . 2_665
O6W Na3 W13 106.2(4) . 2_665
O46 Na3 W13 167.2(3) . 2_665
O58 Na3 W13 76.2(2) 2_665 2_665
O59 Na3 W13 30.4(2) 2_665 2_665
O47 Na3 W13 89.8(2) 2_665 2_665
O62 Na3 W13 33.4(2) 2_665 2_665
W15 Na3 W13 58.44(9) 2_665 2_665
W11 Na3 W13 91.68(12) 2_665 2_665
W15B Na3 W12 78.5(3) 2_665 2_665
O8W Na3 W12 95.1(5) . 2_665
O6W Na3 W12 166.7(4) . 2_665
O46 Na3 W12 104.7(3) . 2_665
O58 Na3 W12 76.4(2) 2_665 2_665
O59 Na3 W12 33.4(2) 2_665 2_665
O47 Na3 W12 31.9(2) 2_665 2_665
O62 Na3 W12 90.9(2) 2_665 2_665
W15 Na3 W12 91.41(12) 2_665 2_665
W11 Na3 W12 56.86(8) 2_665 2_665
W13 Na3 W12 63.36(9) 2_665 2_665
O20 Na4 O42 94.8(5) 1_455 1_445
O20 Na4 O7W 67.9(5) 1_455 .
O42 Na4 O7W 66.4(5) 1_445 .
O20 Na4 Na2 90.2(5) 1_455 1_455
O42 Na4 Na2 69.7(4) 1_445 1_455
O7W Na4 Na2 128.2(5) . 1_455
O20 Na4 W1 13.5(3) 1_455 1_455
O42 Na4 W1 94.1(4) 1_445 1_455
O7W Na4 W1 79.7(4) . 1_455
Na2 Na4 W1 77.4(3) 1_455 1_455
O20 Na4 W9 110.6(4) 1_455 1_445
O42 Na4 W9 16.0(3) 1_445 1_445
O7W Na4 W9 76.3(4) . 1_445
Na2 Na4 W9 68.4(2) 1_455 1_445
W1 Na4 W9 108.8(2) 1_455 1_445
O24 Na5 O16W 83.9(9) 2_676 .
O24 Na5 O22 81.0(4) 2_676 1_455
O16W Na5 O22 91.8(9) . 1_455
O24 Na5 O5W 172.2(7) 2_676 .
O16W Na5 O5W 88.4(9) . .
O22 Na5 O5W 98.0(5) 1_455 .
O24 Na5 O12W 87.0(7) 2_676 .
O16W Na5 O12W 91.5(10) . .
O22 Na5 O12W 167.2(8) 1_455 .
O5W Na5 O12W 94.5(8) . .
O24 Na5 W2 102.3(4) 2_676 1_455
O16W Na5 W2 87.6(8) . 1_455
O22 Na5 W2 22.2(3) 1_455 1_455
O5W Na5 W2 76.0(3) . 1_455
O12W Na5 W2 170.5(7) . 1_455
O9W Na6 O11W 172.6(11) . .
O9W Na6 O40 87.3(6) . 1_445
O11W Na6 O40 88.2(11) . 1_445
O9W Na6 O10W 95.7(10) . .
O11W Na6 O10W 90.0(10) . .
O40 Na6 O10W 87.1(6) 1_445 .
O9W Na6 O26 83.6(7) . 1_545
O11W Na6 O26 90.4(8) . 1_545
O40 Na6 O26 88.0(5) 1_445 1_545
O10W Na6 O26 175.1(7) . 1_545
O9W Na6 O4W 97.5(7) . .
O11W Na6 O4W 87.7(11) . .
O40 Na6 O4W 172.4(6) 1_445 .
O10W Na6 O4W 86.6(6) . .
O26 Na6 O4W 98.3(5) 1_545 .
O9W Na6 W4 89.8(6) . 1_545
O11W Na6 W4 86.2(7) . 1_545
O40 Na6 W4 109.5(4) 1_445 1_545
O10W Na6 W4 162.8(6) . 1_545
O26 Na6 W4 22.1(2) 1_545 1_545
O4W Na6 W4 76.5(3) . 1_545
O9W Na6 Na8 26.1(6) . 1_545
O11W Na6 Na8 146.6(10) . 1_545
O40 Na6 Na8 68.4(4) 1_445 1_545
O10W Na6 Na8 111.3(9) . 1_545
O26 Na6 Na8 66.3(4) 1_545 1_545
O4W Na6 Na8 118.0(5) . 1_545
W4 Na6 Na8 80.1(3) 1_545 1_545
O7W Na7 O8 89.8(5) . 2_666
O7W Na7 O22 99.5(6) . 2_666
O8 Na7 O22 107.8(4) 2_666 2_666
O3W Na8 W13B 133.4(8) . 1_455
O3W Na8 O9W 102.8(8) . 1_565
W13B Na8 O9W 123.8(9) 1_455 1_565
O3W Na8 O55 149.3(8) . 1_455
W13B Na8 O55 47.8(4) 1_455 1_455
O9W Na8 O55 85.6(7) 1_565 1_455
O3W Na8 O54 88.9(6) . 1_455
W13B Na8 O54 49.2(4) 1_455 1_455
O9W Na8 O54 154.7(9) 1_565 1_455
O55 Na8 O54 73.6(5) 1_455 1_455
O3W Na8 O39 88.3(6) . 1_455
W13B Na8 O39 87.0(6) 1_455 1_455
O9W Na8 O39 96.6(7) 1_565 1_455
O55 Na8 O39 61.2(4) 1_455 1_455
O54 Na8 O39 60.9(4) 1_455 1_455
O3W Na8 O60 131.7(7) . 1_455
W13B Na8 O60 16.3(3) 1_455 1_455
O9W Na8 O60 121.6(8) 1_565 1_455
O55 Na8 O60 59.4(5) 1_455 1_455
O54 Na8 O60 59.2(5) 1_455 1_455
O39 Na8 O60 103.2(6) 1_455 1_455
O3W Na8 W13 104.2(6) . 1_455
W13B Na8 W13 29.3(3) 1_455 1_455
O9W Na8 W13 152.8(8) 1_565 1_455
O55 Na8 W13 72.6(4) 1_455 1_455
O54 Na8 W13 29.7(3) 1_455 1_455
O39 Na8 W13 87.1(5) 1_455 1_455
O60 Na8 W13 32.4(3) 1_455 1_455
O3W Na8 W14 160.7(7) . 1_455
W13B Na8 W14 27.6(3) 1_455 1_455
O9W Na8 W14 96.3(7) 1_565 1_455
O55 Na8 W14 29.6(3) 1_455 1_455
O54 Na8 W14 72.6(4) 1_455 1_455
O39 Na8 W14 87.2(5) 1_455 1_455
O60 Na8 W14 32.6(3) 1_455 1_455
W13 Na8 W14 56.9(3) 1_455 1_455
O3W Na8 W8 118.1(6) . 1_455
W13B Na8 W8 73.8(5) 1_455 1_455
O9W Na8 W8 81.1(6) 1_565 1_455
O55 Na8 W8 33.2(3) 1_455 1_455
O54 Na8 W8 73.6(4) 1_455 1_455
O39 Na8 W8 31.3(3) 1_455 1_455
O60 Na8 W8 88.6(5) 1_455 1_455
W13 Na8 W8 88.8(4) 1_455 1_455
W14 Na8 W8 62.4(3) 1_455 1_455
O3W Na8 W7 78.0(5) . 1_455
W13B Na8 W7 74.4(5) 1_455 1_455
O9W Na8 W7 127.4(7) 1_565 1_455
O55 Na8 W7 73.6(4) 1_455 1_455
O54 Na8 W7 32.9(3) 1_455 1_455
O39 Na8 W7 31.1(3) 1_455 1_455
O60 Na8 W7 88.3(5) 1_455 1_455
W13 Na8 W7 62.3(3) 1_455 1_455
W14 Na8 W7 88.6(4) 1_455 1_455
W8 Na8 W7 55.3(2) 1_455 1_455
O3W Na8 Na6 98.1(6) . 1_565
W13B Na8 Na6 124.1(6) 1_455 1_565
O9W Na8 Na6 24.8(5) 1_565 1_565
O55 Na8 Na6 77.2(4) 1_455 1_565
O54 Na8 Na6 132.2(6) 1_455 1_565
O39 Na8 Na6 72.1(4) 1_455 1_565
O60 Na8 Na6 130.2(6) 1_455 1_565
W13 Na8 Na6 149.0(5) 1_455 1_565
W14 Na8 Na6 98.3(4) 1_455 1_565
W8 Na8 Na6 61.4(3) 1_455 1_565
W7 Na8 Na6 102.6(4) 1_455 1_565
O6W Na9 O14W 156.5(8) . .
O6W Na9 W15B 68.6(5) . 2_665
O14W Na9 W15B 89.3(6) . 2_665
O6W Na9 Na3 39.5(4) . .
O14W Na9 Na3 117.0(6) . .
W15B Na9 Na3 35.1(2) 2_665 .
Na9 O6W Na3 102.1(6) . .
Na4 O7W Na7 118.9(8) . .
Na6 O9W Na8 129.1(10) . 1_545
Na9 O14W Na1 45.8(5) . .

loop_
_geom_bond_atom_site_label_1
_geom_bond_atom_site_label_2
_geom_bond_distance
_geom_bond_site_symmetry_2
P1 O18 1.530(9) .
P1 O17 1.529(8) .
P1 O19 1.539(9) .
P1 O10 1.590(8) .
P2 O50 1.524(9) .
P2 O51 1.526(9) .
P2 O52 1.536(9) .
P2 O53 1.593(9) .
W1 O20 1.732(8) .
W1 O11 1.774(8) .
W1 O31 1.895(9) .
W1 O21 1.936(9) .
W1 O32 2.090(9) .
W1 O17 2.349(8) .
W1 Na4 3.651(9) 1_655
W2 O22 1.733(9) .
W2 O12 1.786(8) .
W2 O23 1.892(9) .
W2 O21 1.935(8) .
W2 O33 2.093(9) .
W2 O17 2.360(8) .
W2 Na5 3.703(9) 1_655
W3 O24 1.727(9) .
W3 O13 1.768(8) .
W3 O23 1.904(8) .
W3 O25 1.930(8) .
W3 O34 2.100(9) .
W3 O18 2.343(9) .
W4 O26 1.720(8) .
W4 O14 1.764(8) .
W4 O27 1.895(9) .
W4 O25 1.923(9) .
W4 O35 2.081(9) .
W4 O18 2.366(8) .
W4 Na6 3.720(9) 1_565
W5 O28 1.740(9) .
W5 O15 1.761(9) .
W5 O27 1.897(9) .
W5 O29 1.947(9) .
W5 O36 2.087(9) .
W5 O19 2.336(8) .
W6 O30 1.716(9) .
W6 O16 1.776(9) .
W6 O29 1.915(8) .
W6 O31 1.918(9) .
W6 O37 2.080(9) .
W6 O19 2.358(8) .
W7 O38 1.722(8) .
W7 O32 1.794(9) .
W7 O49 1.884(10) .
W7 O39 1.924(9) .
W7 O54 2.015(9) .
W7 O50 2.345(8) .
W7 Na8 3.618(15) 1_655
W8 O40 1.717(9) .
W8 O33 1.793(9) .
W8 O41 1.884(9) .
W8 O39 1.928(9) .
W8 O55 2.027(8) .
W8 O50 2.369(9) .
W8 Na8 3.610(16) 1_655
W9 O42 1.732(9) .
W9 O34 1.788(9) .
W9 O41 1.886(9) .
W9 O43 1.911(8) .
W9 O56 2.012(9) .
W9 O51 2.350(8) .
W9 Na4 3.653(9) 1_665
W10 O44 1.725(9) .
W10 O35 1.797(9) .
W10 O45 1.896(9) .
W10 O43 1.935(9) .
W10 O57 2.013(9) .
W10 O51 2.358(8) .
W11 O46 1.721(8) .
W11 O36 1.793(9) .
W11 O45 1.874(9) .
W11 O47 1.946(8) .
W11 O58 2.020(8) .
W11 O52 2.365(8) .
W11 Na3 3.523(5) 2_665
W12 O48 1.717(9) .
W12 O37 1.802(9) .
W12 O49 1.882(9) .
W12 O47 1.929(8) .
W12 O59 2.005(9) .
W12 O52 2.349(8) .
W12 Na3 3.551(5) 2_665
Co1 O4 1.912(9) 2_666
Co1 O4 1.912(9) .
Co1 O6 1.913(9) .
Co1 O6 1.913(9) 2_666
Co1 O5 1.931(9) .
Co1 O5 1.931(9) 2_666
Co2 O16 2.011(9) .
Co2 O11 2.011(8) .
Co2 O4 2.080(9) .
Co2 O6 2.093(8) .
Co2 O7 2.131(10) .
Co2 O10 2.179(8) .
Co3 O12 2.012(8) .
Co3 O13 2.026(8) .
Co3 O5 2.085(9) .
Co3 O4 2.094(9) .
Co3 O8 2.118(11) .
Co3 O10 2.174(8) .
Co4 O15 2.010(9) .
Co4 O14 2.015(8) .
Co4 O6 2.077(9) .
Co4 O5 2.102(9) .
Co4 O9 2.108(10) .
Co4 O10 2.189(8) .
O8 Na7 2.951(18) 2_666
O20 Na4 2.042(12) 1_655
O22 Na5 2.408(13) 1_655
O22 Na7 2.944(15) 2_666
O24 Na5 2.279(12) 2_676
O26 Na6 2.445(13) 1_565
O39 Na8 2.637(18) 1_655
O40 Na6 2.356(13) 1_665
O42 Na4 2.104(13) 1_665
O46 Na3 2.381(10) .
O47 Na3 2.563(11) 2_665
W13 O63 1.721(10) .
W13 O54 1.857(9) .
W13 O59 1.869(9) .
W13 O60 1.942(10) .
W13 O62 1.974(9) .
W13 O53 2.387(9) .
W13 Na3 3.535(5) 2_665
W13 Na8 3.594(17) 1_655
W14 O64 1.739(10) .
W14 O56 1.859(9) .
W14 O55 1.869(8) .
W14 O61 1.944(10) .
W14 O60 1.962(10) .
W14 O53 2.370(9) .
W14 Na8 3.605(17) 1_655
W15 O65 1.709(10) .
W15 O57 1.874(9) .
W15 O58 1.883(8) .
W15 O61 1.934(9) .
W15 O62 1.940(10) .
W15 O53 2.379(8) .
W15 Na3 3.472(6) 2_665
O54 Na8 2.596(18) 1_655
O55 Na8 2.564(18) 1_655
O58 Na3 2.444(10) 2_665
O59 Na3 2.511(10) 2_665
O60 Na8 2.77(2) 1_655
O62 Na3 2.626(11) 2_665
Na1 O15W 2.40(3) .
Na1 O14W 2.98(3) .
Na1 Na3 3.968(7) .
Na2 O13W 2.41(2) .
Na2 Na4 3.157(14) 1_655
Na2 W14B 3.702(10) 1_545
Na3 W15B 2.097(10) 2_665
Na3 O8W 2.237(15) .
Na3 O6W 2.370(14) .
Na3 O58 2.444(10) 2_665
Na3 O59 2.511(10) 2_665
Na3 O47 2.563(11) 2_665
Na3 O62 2.626(11) 2_665
Na3 W15 3.472(6) 2_665
Na3 W11 3.523(5) 2_665
Na3 W13 3.535(5) 2_665
Na3 W12 3.551(5) 2_665
Na4 O20 2.042(12) 1_455
Na4 O42 2.104(13) 1_445
Na4 O7W 2.23(2) .
Na4 Na2 3.157(14) 1_455
Na4 W1 3.651(9) 1_455
Na4 W9 3.653(9) 1_445
Na5 O24 2.279(12) 2_676
Na5 O16W 2.36(3) .
Na5 O22 2.408(13) 1_455
Na5 O5W 2.56(2) .
Na5 O12W 2.61(3) .
Na5 W2 3.703(9) 1_455
Na6 O9W 2.15(2) .
Na6 O11W 2.37(3) .
Na6 O40 2.356(13) 1_445
Na6 O10W 2.41(2) .
Na6 O26 2.445(13) 1_545
Na6 O4W 2.499(17) .
Na6 W4 3.720(9) 1_545
Na6 Na8 3.98(2) 1_545
Na7 O7W 2.672(19) .
Na7 O8 2.951(18) 2_666
Na7 O22 2.944(15) 2_666
Na8 O3W 2.187(19) .
Na8 W13B 2.260(19) 1_455
Na8 O9W 2.26(3) 1_565
Na8 O55 2.564(18) 1_455
Na8 O54 2.596(18) 1_455
Na8 O39 2.637(18) 1_455
Na8 O60 2.77(2) 1_455
Na8 W13 3.594(17) 1_455
Na8 W14 3.605(17) 1_455
Na8 W8 3.610(16) 1_455
Na8 W7 3.618(15) 1_455
Na8 Na6 3.98(2) 1_565
Na9 O6W 2.317(18) .
Na9 O14W 2.42(3) .
Na9 W15B 3.098(15) 2_665
O9W Na8 2.26(3) 1_545

loop_
_platon_squeeze_void_nr
_platon_squeeze_void_average_x
_platon_squeeze_void_average_y
_platon_squeeze_void_average_z
_platon_squeeze_void_volume
_platon_squeeze_void_count_electrons
_platon_squeeze_void_content
1 0.000 0.500 0.500 27 13 ' '
2 0.500 0.000 0.000 127 55 ' '
